data_2210960
loop_
_publ_author_name
'Gui-Quan Guo'
'Xian-Wen Wang'
'Fu-Ping Chen'
'Ying Chen'
'Jing-Zhong Chen'

_publ_section_title
;Bis(2,2-bipyridine-\k^2^<i>N</i>,<i>N</i>')(hippurato-\k^2^<i>O</i>,<i>O</i>')cadmium(II)
 perchlorate dihydrate
;
_journal_coeditor_code DN2066
_journal_issue 11
_journal_name_full 'Acta Crystallographica Section E'
_journal_page_first m2796
_journal_page_last m2798
_journal_paper_doi 10.1107/S160053680603978X
_journal_volume 62
_journal_year 2006
_chemical_formula_iupac '[Cd (C9 H7 N O3) (C10 H8 N2)2] Cl O4, 2H2 O'
_chemical_formula_moiety 'C29 H24 Cd N5 O3 +, Cl O4 -, 2(H2 O)'
_chemical_formula_sum 'C29 H28 Cd Cl N5 O9'
_chemical_formula_weight 738.41
_chemical_name_systematic
;
Bis(2,2-bipyridine-\k^2^N,N')(hippurato-\k^2^O,O')cadmium(II) perchlorate
dihydrate
;
_space_group_IT_number 14
_symmetry_cell_setting monoclinic
_symmetry_space_group_name_Hall '-P 2ybc'
_symmetry_space_group_name_H-M 'P 1 21/c 1'
_atom_sites_solution_hydrogens geom
_atom_sites_solution_primary direct
_atom_sites_solution_secondary difmap
_audit_creation_method SHELXL-97
_cell_angle_alpha 90.00
_cell_angle_beta 104.1950(10)
_cell_angle_gamma 90.00
_cell_formula_units_Z 4
_cell_length_a 15.6583(11)
_cell_length_b 10.3664(7)
_cell_length_c 19.7208(14)
_cell_measurement_reflns_used 3100
_cell_measurement_temperature 298(2)
_cell_measurement_theta_max 27.5
_cell_measurement_theta_min 0.90
_cell_volume 3103.3(4)
_computing_cell_refinement 'SAINT (Bruker, 2004)'
_computing_data_collection 'SMART (Bruker, 2004)'
_computing_data_reduction SAINT
_computing_molecular_graphics
;
ORTEPIII (Burnett & Johnson, 1996),
ORTEP-3 for Windows (Farrugia, 1997) and
CAMERON (Watkin <i>et al.</i>,  1993)
;
_computing_publication_material SHELXL97
_computing_structure_refinement 'SHELXL97 (Sheldrick, 1997)'
_computing_structure_solution 'SHELXS97 (Sheldrick, 1997)'
_diffrn_ambient_temperature 298(2)
_diffrn_detector_area_resol_mean 8.34
_diffrn_measured_fraction_theta_full 0.994
_diffrn_measured_fraction_theta_max 0.994
_diffrn_measurement_device_type
;
Bruker SMART APEX-II CCD
;
_diffrn_measurement_method \w
_diffrn_radiation_monochromator graphite
_diffrn_radiation_source 'fine-focus sealed tube'
_diffrn_radiation_type MoK\a
_diffrn_radiation_wavelength 0.71073
_diffrn_reflns_av_R_equivalents 0.0244
_diffrn_reflns_av_sigmaI/netI 0.0245
_diffrn_reflns_limit_h_max 20
_diffrn_reflns_limit_h_min -20
_diffrn_reflns_limit_k_max 13
_diffrn_reflns_limit_k_min -13
_diffrn_reflns_limit_l_max 26
_diffrn_reflns_limit_l_min -26
_diffrn_reflns_number 27354
_diffrn_reflns_theta_full 28.32
_diffrn_reflns_theta_max 28.32
_diffrn_reflns_theta_min 2.38
_diffrn_standards_decay_% 0
_diffrn_standards_interval_count 0
_diffrn_standards_number 0
_exptl_absorpt_coefficient_mu 0.851
_exptl_absorpt_correction_T_max 0.82
_exptl_absorpt_correction_T_min 0.71
_exptl_absorpt_correction_type multi-scan
_exptl_absorpt_process_details '(SADABS; Sheldrick, 1996)'
_exptl_crystal_colour colourless
_exptl_crystal_density_diffrn 1.580
_exptl_crystal_density_method 'not measured'
_exptl_crystal_description needle
_exptl_crystal_F_000 1496
_exptl_crystal_size_max 0.447
_exptl_crystal_size_mid 0.352
_exptl_crystal_size_min 0.247
_refine_diff_density_max 0.416
_refine_diff_density_min -0.370
_refine_ls_extinction_method none
_refine_ls_goodness_of_fit_ref 1.028
_refine_ls_hydrogen_treatment mixed
_refine_ls_matrix_type full
_refine_ls_number_parameters 418
_refine_ls_number_reflns 7690
_refine_ls_number_restraints 6
_refine_ls_restrained_S_all 1.027
_refine_ls_R_factor_all 0.0433
_refine_ls_R_factor_gt 0.0304
_refine_ls_shift/su_max 0.001
_refine_ls_shift/su_mean 0.000
_refine_ls_structure_factor_coef Fsqd
_refine_ls_weighting_details 'calc w=1/[\s^2^(Fo^2^)+(0.0362P)^2^+0.9106P] where P=(Fo^2^+2Fc^2^)/3'
_refine_ls_weighting_scheme calc
_refine_ls_wR_factor_gt 0.0717
_refine_ls_wR_factor_ref 0.0786
_reflns_number_gt 6071
_reflns_number_total 7690
_reflns_threshold_expression I>2\s(I)
_cod_data_source_file dn2066.cif
_cod_data_source_block I
_cod_original_sg_symbol_H-M 'P 21/c'
_cod_database_code 2210960
_cod_database_fobs_code 2210960

loop_
_symmetry_equiv_pos_as_xyz
'x, y, z'
'-x, y+1/2, -z+1/2'
'-x, -y, -z'
'x, -y-1/2, z-1/2'

loop_
_atom_site_type_symbol
_atom_site_label
_atom_site_fract_x
_atom_site_fract_y
_atom_site_fract_z
_atom_site_U_iso_or_equiv
_atom_site_adp_type
_atom_site_calc_flag
_atom_site_refinement_flags
_atom_site_occupancy
Cd Cd1 0.255015(10) 0.979668(16) 0.514053(9) 0.04799(6) Uani d . 1
Cl Cl1 0.14635(4) 0.99903(6) 0.85714(4) 0.06321(16) Uani d . 1
O O4 0.07676(17) 0.9079(3) 0.84073(16) 0.1222(9) Uani d . 1
O O5 0.12704(17) 1.1048(2) 0.81082(14) 0.1119(8) Uani d . 1
O O6 0.1527(2) 1.0432(3) 0.92550(14) 0.1416(12) Uani d . 1
O O7 0.22595(18) 0.9446(3) 0.85086(19) 0.1344(11) Uani d . 1
N N1 0.33233(11) 1.15020(17) 0.48323(10) 0.0503(4) Uani d . 1
N N2 0.34933(12) 0.89901(18) 0.45094(9) 0.0507(4) Uani d . 1
C C1 0.32116(16) 1.2727(2) 0.50003(15) 0.0644(6) Uani d . 1
H H1 0.2810 1.2908 0.5265 0.077 Uiso calc R 1
C C2 0.36664(19) 1.3734(3) 0.47975(17) 0.0778(8) Uani d . 1
H H2 0.3577 1.4579 0.4923 0.093 Uiso calc R 1
C C3 0.4251(2) 1.3460(3) 0.44076(17) 0.0815(9) Uani d . 1
H H3 0.4561 1.4122 0.4257 0.098 Uiso calc R 1
C C4 0.43816(17) 1.2204(3) 0.42371(13) 0.0679(7) Uani d . 1
H H4 0.4784 1.2013 0.3975 0.082 Uiso calc R 1
C C5 0.39136(13) 1.1224(2) 0.44565(11) 0.0482(5) Uani d . 1
C C6 0.40352(14) 0.9838(2) 0.43112(11) 0.0477(5) Uani d . 1
C C7 0.46831(15) 0.9420(3) 0.39883(12) 0.0629(6) Uani d . 1
H H7 0.5065 1.0011 0.3864 0.076 Uiso calc R 1
C C8 0.47560(18) 0.8135(3) 0.38545(13) 0.0743(8) Uani d . 1
H H8 0.5192 0.7846 0.3645 0.089 Uiso calc R 1
C C9 0.4181(2) 0.7279(3) 0.40310(15) 0.0776(8) Uani d . 1
H H9 0.4207 0.6406 0.3930 0.093 Uiso calc R 1
C C10 0.35601(18) 0.7739(3) 0.43620(14) 0.0658(6) Uani d . 1
H H10 0.3174 0.7156 0.4487 0.079 Uiso calc R 1
N N3 0.17132(15) 0.7996(2) 0.52070(10) 0.0653(6) Uani d . 1
N N4 0.11659(12) 1.01331(18) 0.44279(10) 0.0530(5) Uani d . 1
C C11 0.2004(2) 0.7019(3) 0.56502(15) 0.0851(9) Uani d . 1
H H11 0.2602 0.6972 0.5866 0.102 Uiso calc R 1
C C12 0.1454(3) 0.6089(3) 0.57973(17) 0.1025(13) Uani d . 1
H H12 0.1673 0.5415 0.6102 0.123 Uiso calc R 1
C C13 0.0585(3) 0.6176(3) 0.54888(18) 0.1041(14) Uani d . 1
H H13 0.0197 0.5572 0.5594 0.125 Uiso calc R 1
C C14 0.0266(2) 0.7153(3) 0.50185(16) 0.0879(10) Uani d . 1
H H14 -0.0330 0.7199 0.4797 0.106 Uiso calc R 1
C C15 0.08572(17) 0.8070(3) 0.48822(13) 0.0633(7) Uani d . 1
C C16 0.05702(15) 0.9183(3) 0.44067(12) 0.0592(6) Uani d . 1
C C17 -0.02689(18) 0.9292(4) 0.39630(16) 0.0826(9) Uani d . 1
H H17 -0.0679 0.8637 0.3946 0.099 Uiso calc R 1
C C18 -0.0487(2) 1.0358(4) 0.35543(18) 0.0938(11) Uani d . 1
H H18 -0.1047 1.0431 0.3258 0.113 Uiso calc R 1
C C19 0.01172(19) 1.1324(4) 0.35780(15) 0.0815(9) Uani d . 1
H H19 -0.0024 1.2061 0.3305 0.098 Uiso calc R 1
C C20 0.09402(17) 1.1168(3) 0.40193(13) 0.0651(6) Uani d . 1
H H20 0.1358 1.1812 0.4034 0.078 Uiso calc R 1
O O1 0.23850(10) 1.09918(16) 0.61216(8) 0.0570(4) Uani d . 1
O O2 0.34077(11) 0.94805(16) 0.63258(9) 0.0591(4) Uani d . 1
C C21 0.29850(15) 1.0383(2) 0.65279(12) 0.0493(5) Uani d . 1
C C22 0.32342(17) 1.0701(2) 0.73039(12) 0.0586(6) Uani d . 1
H H22A 0.3069 0.9983 0.7560 0.070 Uiso calc R 1
H H22B 0.3869 1.0800 0.7455 0.070 Uiso calc R 1
O O3 0.37399(11) 1.31625(17) 0.70854(10) 0.0698(5) Uani d . 1
N N5 0.28199(13) 1.18642(18) 0.74771(10) 0.0571(5) Uani d . 1
H H5 0.2400 1.1801 0.7686 0.069 Uiso calc R 1
C C23 0.30751(15) 1.3027(2) 0.73200(12) 0.0530(5) Uani d . 1
C C24 0.25430(14) 1.4162(2) 0.74333(11) 0.0513(5) Uani d . 1
C C25 0.16489(16) 1.4078(3) 0.74097(13) 0.0650(6) Uani d . 1
H H25 0.1359 1.3290 0.7328 0.078 Uiso calc R 1
C C26 0.1192(2) 1.5195(3) 0.75102(17) 0.0794(9) Uani d . 1
H H26 0.0592 1.5149 0.7486 0.095 Uiso calc R 1
C C27 0.1617(2) 1.6350(3) 0.76435(14) 0.0767(8) Uani d . 1
H H27 0.1311 1.7078 0.7728 0.092 Uiso calc R 1
C C28 0.2493(2) 1.6443(3) 0.76529(14) 0.0743(7) Uani d . 1
H H28 0.2778 1.7236 0.7730 0.089 Uiso calc R 1
C C29 0.29495(17) 1.5358(2) 0.75470(13) 0.0619(6) Uani d . 1
H H29 0.3543 1.5428 0.7552 0.074 Uiso calc R 1
O O1W 0.4366(3) 0.5224(3) 0.6377(2) 0.1465(14) Uani d D 1
H H1A 0.437(4) 0.595(2) 0.654(3) 0.220 Uiso d D 1
H H1B 0.400(3) 0.477(4) 0.650(3) 0.220 Uiso d D 1
O O2W 0.44845(14) 0.75817(19) 0.71007(12) 0.0805(5) Uani d D 1
H H2A 0.4156(17) 0.820(2) 0.6960(18) 0.121 Uiso d D 1
H H2B 0.4961(11) 0.781(3) 0.7337(17) 0.121 Uiso d D 1

loop_
_atom_site_aniso_label
_atom_site_aniso_U_11
_atom_site_aniso_U_22
_atom_site_aniso_U_33
_atom_site_aniso_U_12
_atom_site_aniso_U_13
_atom_site_aniso_U_23
Cd1 0.04352(9) 0.05292(10) 0.05016(10) -0.00838(7) 0.01649(7) 0.00021(7)
Cl1 0.0637(4) 0.0621(4) 0.0645(4) 0.0034(3) 0.0170(3) 0.0063(3)
O4 0.1059(18) 0.0958(18) 0.159(3) -0.0307(15) 0.0213(17) 0.0030(17)
O5 0.1225(19) 0.0925(17) 0.128(2) 0.0157(14) 0.0447(16) 0.0421(15)
O6 0.149(3) 0.207(3) 0.0780(17) -0.048(2) 0.0449(18) -0.0235(19)
O7 0.1027(19) 0.116(2) 0.201(3) 0.0365(16) 0.069(2) 0.022(2)
N1 0.0445(9) 0.0489(10) 0.0595(11) -0.0023(8) 0.0167(8) 0.0052(8)
N2 0.0489(10) 0.0554(11) 0.0487(10) -0.0007(8) 0.0136(8) -0.0035(8)
C1 0.0549(14) 0.0543(14) 0.0874(18) 0.0011(11) 0.0239(13) 0.0046(12)
C2 0.0773(18) 0.0515(15) 0.103(2) -0.0038(13) 0.0202(16) 0.0119(14)
C3 0.0826(19) 0.0697(19) 0.094(2) -0.0207(15) 0.0249(17) 0.0243(16)
C4 0.0661(15) 0.0820(19) 0.0611(15) -0.0136(13) 0.0259(13) 0.0125(13)
C5 0.0402(10) 0.0628(13) 0.0409(11) -0.0033(9) 0.0087(8) 0.0062(9)
C6 0.0408(10) 0.0649(13) 0.0359(10) -0.0005(9) 0.0068(8) 0.0005(9)
C7 0.0469(12) 0.096(2) 0.0468(13) 0.0047(12) 0.0136(10) -0.0025(12)
C8 0.0619(15) 0.109(2) 0.0515(15) 0.0237(16) 0.0127(12) -0.0124(15)
C9 0.088(2) 0.0745(18) 0.0671(17) 0.0226(16) 0.0126(15) -0.0159(14)
C10 0.0758(17) 0.0574(15) 0.0645(15) 0.0007(12) 0.0177(13) -0.0067(12)
N3 0.0827(15) 0.0621(13) 0.0546(12) -0.0249(11) 0.0235(11) -0.0003(10)
N4 0.0453(10) 0.0633(12) 0.0528(11) -0.0081(8) 0.0167(8) -0.0102(9)
C11 0.126(3) 0.0692(18) 0.0606(16) -0.0271(17) 0.0237(17) 0.0065(14)
C12 0.181(4) 0.073(2) 0.0618(18) -0.051(2) 0.045(2) -0.0053(15)
C13 0.170(4) 0.085(2) 0.080(2) -0.074(2) 0.073(2) -0.0340(18)
C14 0.102(2) 0.094(2) 0.085(2) -0.0562(19) 0.0555(18) -0.0416(18)
C15 0.0736(16) 0.0719(16) 0.0546(14) -0.0337(13) 0.0353(12) -0.0274(12)
C16 0.0484(12) 0.0816(17) 0.0535(13) -0.0172(11) 0.0240(10) -0.0254(12)
C17 0.0525(15) 0.125(3) 0.0737(19) -0.0237(16) 0.0212(14) -0.0351(19)
C18 0.0516(16) 0.154(3) 0.072(2) 0.011(2) 0.0078(14) -0.028(2)
C19 0.0670(17) 0.111(2) 0.0626(17) 0.0212(17) 0.0091(14) -0.0095(16)
C20 0.0591(14) 0.0767(17) 0.0582(15) 0.0049(12) 0.0117(12) -0.0040(13)
O1 0.0521(9) 0.0673(10) 0.0535(9) -0.0005(8) 0.0166(7) -0.0021(8)
O2 0.0643(10) 0.0575(10) 0.0574(10) 0.0019(8) 0.0186(8) -0.0024(7)
C21 0.0493(12) 0.0505(12) 0.0523(12) -0.0125(10) 0.0200(10) 0.0016(10)
C22 0.0733(15) 0.0536(13) 0.0502(13) -0.0016(12) 0.0177(11) 0.0028(10)
O3 0.0594(10) 0.0644(11) 0.0939(13) -0.0004(8) 0.0350(10) 0.0056(9)
N5 0.0702(12) 0.0556(11) 0.0517(11) -0.0058(9) 0.0267(9) -0.0020(9)
C23 0.0547(13) 0.0571(13) 0.0478(12) -0.0049(10) 0.0136(10) -0.0005(10)
C24 0.0515(12) 0.0613(14) 0.0416(11) -0.0017(10) 0.0125(9) 0.0014(10)
C25 0.0617(14) 0.0714(17) 0.0653(16) -0.0009(12) 0.0222(12) 0.0154(13)
C26 0.0651(17) 0.104(2) 0.077(2) 0.0216(16) 0.0315(15) 0.0273(17)
C27 0.095(2) 0.078(2) 0.0586(16) 0.0254(17) 0.0222(15) 0.0059(14)
C28 0.087(2) 0.0652(17) 0.0623(16) 0.0069(14) 0.0031(14) -0.0118(13)
C29 0.0592(14) 0.0673(16) 0.0554(14) -0.0036(12) 0.0068(11) -0.0093(12)
O1W 0.221(4) 0.0924(19) 0.175(3) -0.053(2) 0.144(3) -0.034(2)
O2W 0.0768(13) 0.0678(12) 0.0923(15) -0.0021(10) 0.0117(11) 0.0037(11)

loop_
_atom_type_symbol
_atom_type_description
_atom_type_scat_dispersion_real
_atom_type_scat_dispersion_imag
_atom_type_scat_source
C C 0.0033 0.0016 'International Tables Vol C Tables 4.2.6.8 and 6.1.1.4'
H H 0.0000 0.0000 'International Tables Vol C Tables 4.2.6.8 and 6.1.1.4'
N N 0.0061 0.0033 'International Tables Vol C Tables 4.2.6.8 and 6.1.1.4'
O O 0.0106 0.0060 'International Tables Vol C Tables 4.2.6.8 and 6.1.1.4'
Cl Cl 0.1484 0.1585 'International Tables Vol C Tables 4.2.6.8 and 6.1.1.4'
Cd Cd -0.8075 1.2024 'International Tables Vol C Tables 4.2.6.8 and 6.1.1.4'

loop_
_geom_angle_atom_site_label_1
_geom_angle_atom_site_label_2
_geom_angle_atom_site_label_3
_geom_angle
N4 Cd1 N3 72.17(8)
N4 Cd1 N1 101.50(7)
N3 Cd1 N1 168.22(7)
N4 Cd1 N2 110.90(6)
N3 Cd1 N2 100.68(7)
N1 Cd1 N2 71.89(6)
N4 Cd1 O1 98.31(6)
N3 Cd1 O1 101.55(6)
N1 Cd1 O1 89.07(6)
N2 Cd1 O1 147.53(6)
N4 Cd1 O2 145.89(6)
N3 Cd1 O2 91.38(7)
N1 Cd1 O2 98.97(6)
N2 Cd1 O2 101.26(6)
O1 Cd1 O2 54.95(5)
N4 Cd1 C21 123.08(7)
N3 Cd1 C21 97.44(6)
N1 Cd1 C21 94.33(6)
N2 Cd1 C21 125.98(7)
O1 Cd1 C21 27.23(6)
O2 Cd1 C21 27.72(6)
O7 Cl1 O6 111.2(2)
O7 Cl1 O5 108.02(17)
O6 Cl1 O5 108.8(2)
O7 Cl1 O4 111.24(19)
O6 Cl1 O4 107.81(18)
O5 Cl1 O4 109.81(18)
C1 N1 C5 119.24(19)
C1 N1 Cd1 123.68(15)
C5 N1 Cd1 117.08(14)
C10 N2 C6 118.8(2)
C10 N2 Cd1 124.21(17)
C6 N2 Cd1 116.92(14)
N1 C1 C2 122.7(2)
N1 C1 H1 118.6
C2 C1 H1 118.6
C3 C2 C1 118.2(3)
C3 C2 H2 120.9
C1 C2 H2 120.9
C2 C3 C4 119.8(2)
C2 C3 H3 120.1
C4 C3 H3 120.1
C3 C4 C5 119.9(2)
C3 C4 H4 120.0
C5 C4 H4 120.0
N1 C5 C4 120.1(2)
N1 C5 C6 116.70(18)
C4 C5 C6 123.2(2)
N2 C6 C7 120.8(2)
N2 C6 C5 117.13(18)
C7 C6 C5 122.1(2)
C8 C7 C6 119.7(3)
C8 C7 H7 120.1
C6 C7 H7 120.1
C7 C8 C9 119.4(2)
C7 C8 H8 120.3
C9 C8 H8 120.3
C8 C9 C10 118.7(3)
C8 C9 H9 120.7
C10 C9 H9 120.7
N2 C10 C9 122.6(3)
N2 C10 H10 118.7
C9 C10 H10 118.7
C15 N3 C11 119.6(2)
C15 N3 Cd1 116.33(17)
C11 N3 Cd1 122.8(2)
C20 N4 C16 119.2(2)
C20 N4 Cd1 124.05(16)
C16 N4 Cd1 116.64(17)
N3 C11 C12 122.6(3)
N3 C11 H11 118.7
C12 C11 H11 118.7
C13 C12 C11 118.3(3)
C13 C12 H12 120.9
C11 C12 H12 120.9
C12 C13 C14 120.6(3)
C12 C13 H13 119.7
C14 C13 H13 119.7
C13 C14 C15 118.7(3)
C13 C14 H14 120.6
C15 C14 H14 120.6
N3 C15 C14 120.1(3)
N3 C15 C16 117.3(2)
C14 C15 C16 122.5(3)
N4 C16 C17 119.9(3)
N4 C16 C15 116.6(2)
C17 C16 C15 123.5(3)
C18 C17 C16 119.9(3)
C18 C17 H17 120.1
C16 C17 H17 120.1
C17 C18 C19 120.2(3)
C17 C18 H18 119.9
C19 C18 H18 119.9
C18 C19 C20 117.9(3)
C18 C19 H19 121.1
C20 C19 H19 121.1
N4 C20 C19 122.9(3)
N4 C20 H20 118.5
C19 C20 H20 118.5
C21 O1 Cd1 92.55(13)
C21 O2 Cd1 89.70(13)
O1 C21 O2 122.8(2)
O1 C21 C22 120.3(2)
O2 C21 C22 116.9(2)
O1 C21 Cd1 60.22(12)
O2 C21 Cd1 62.57(12)
C22 C21 Cd1 179.46(18)
N5 C22 C21 113.5(2)
N5 C22 H22A 108.9
C21 C22 H22A 108.9
N5 C22 H22B 108.9
C21 C22 H22B 108.9
H22A C22 H22B 107.7
C23 N5 C22 121.45(19)
C23 N5 H5 119.3
C22 N5 H5 119.3
O3 C23 N5 121.0(2)
O3 C23 C24 121.0(2)
N5 C23 C24 118.0(2)
C29 C24 C25 118.7(2)
C29 C24 C23 118.6(2)
C25 C24 C23 122.7(2)
C24 C25 C26 119.2(3)
C24 C25 H25 120.4
C26 C25 H25 120.4
C27 C26 C25 120.7(3)
C27 C26 H26 119.6
C25 C26 H26 119.6
C26 C27 C28 120.3(3)
C26 C27 H27 119.9
C28 C27 H27 119.9
C27 C28 C29 119.7(3)
C27 C28 H28 120.1
C29 C28 H28 120.1
C28 C29 C24 121.4(3)
C28 C29 H29 119.3
C24 C29 H29 119.3
H1A O1W H1B 110(3)
H2A O2W H2B 112(2)

loop_
_geom_bond_atom_site_label_1
_geom_bond_atom_site_label_2
_geom_bond_distance
Cd1 N4 2.302(2)
Cd1 N3 2.3026(19)
Cd1 N1 2.3068(17)
Cd1 N2 2.3088(18)
Cd1 O1 2.3644(15)
Cd1 O2 2.4154(17)
Cd1 C21 2.721(2)
Cl1 O7 1.401(2)
Cl1 O6 1.404(3)
Cl1 O5 1.411(2)
Cl1 O4 1.418(2)
N1 C1 1.335(3)
N1 C5 1.350(3)
N2 C10 1.339(3)
N2 C6 1.344(3)
C1 C2 1.378(4)
C1 H1 0.9300
C2 C3 1.362(4)
C2 H2 0.9300
C3 C4 1.372(4)
C3 H3 0.9300
C4 C5 1.383(3)
C4 H4 0.9300
C5 C6 1.487(3)
C6 C7 1.393(3)
C7 C8 1.368(4)
C7 H7 0.9300
C8 C9 1.369(4)
C8 H8 0.9300
C9 C10 1.381(4)
C9 H9 0.9300
C10 H10 0.9300
N3 C15 1.339(3)
N3 C11 1.342(3)
N4 C20 1.336(3)
N4 C16 1.350(3)
C11 C12 1.371(4)
C11 H11 0.9300
C12 C13 1.350(5)
C12 H12 0.9300
C13 C14 1.381(5)
C13 H13 0.9300
C14 C15 1.398(3)
C14 H14 0.9300
C15 C16 1.485(4)
C16 C17 1.393(4)
C17 C18 1.361(5)
C17 H17 0.9300
C18 C19 1.370(5)
C18 H18 0.9300
C19 C20 1.376(4)
C19 H19 0.9300
C20 H20 0.9300
O1 C21 1.246(3)
O2 C21 1.266(3)
C21 C22 1.520(3)
C22 N5 1.449(3)
C22 H22A 0.9700
C22 H22B 0.9700
O3 C23 1.247(3)
N5 C23 1.330(3)
N5 H5 0.8600
C23 C24 1.490(3)
C24 C29 1.386(3)
C24 C25 1.392(3)
C25 C26 1.401(4)
C25 H25 0.9300
C26 C27 1.364(4)
C26 H26 0.9300
C27 C28 1.371(4)
C27 H27 0.9300
C28 C29 1.376(4)
C28 H28 0.9300
C29 H29 0.9300
O1W H1A 0.82(3)
O1W H1B 0.82(5)
O2W H2A 0.823(10)
O2W H2B 0.82(3)

loop_
_geom_hbond_atom_site_label_D
_geom_hbond_atom_site_label_H
_geom_hbond_atom_site_label_A
_geom_hbond_site_symmetry_A
_geom_hbond_distance_DH
_geom_hbond_distance_HA
_geom_hbond_distance_DA
_geom_hbond_angle_DHA
N5 H5 O5 . 0.86 2.27 3.104(3) 163.3
O1W H1A O2W . 0.82(3) 2.01(4) 2.814(3) 170(6)
O1W H1B O3 1_545 0.82(5) 2.12(4) 2.855(3) 148(6)
O2W H2A O2 . 0.823(10) 1.998(15) 2.791(3) 162(4)
O2W H2B O3 2_646 0.81(3) 2.104(10) 2.912(3) 172(3)
C22 H22A O7 . 0.97 2.56 3.383(4) 142.1
C3 H3 O1W 3_676 0.93 2.42 3.254(4) 148.5
C7 H7 O2 3_676 0.93 2.56 3.395(3) 148.9
